data_7062564
loop_
_publ_author_name
'Sahni, Priya'
'Gupta, Rahat'
'Tripathy, Debakanta'
'Rath, Soumya Lipsa'
'Pal, Amlan K.'

_publ_section_title
;
 Ni(ii)-polypyridyl complexes as potential DNA binders
;
_journal_issue 31
_journal_name_full 'New Journal of Chemistry'
_journal_page_first 14717
_journal_page_last 14725
_journal_paper_doi 10.1039/D3NJ00961K
_journal_volume 47
_journal_year 2023
_chemical_formula_moiety 'C46 H30 N6 Ni, 2(F6 P), 2(C2 H3 N)'
_chemical_formula_sum 'C50 H36 F12 N8 Ni P2'
_chemical_formula_weight 1097.52
_chemical_melting_point ?
_chemical_name_systematic '[Bis(di(8-quinoline)pyridine)]Nickel(II) hexafluorophosphate acetonitrile'
_space_group_crystal_system orthorhombic
_space_group_IT_number 61
_space_group_name_Hall '-P 2ac 2ab'
_space_group_name_H-M_alt 'P b c a'
_atom_sites_solution_hydrogens geom
_audit_creation_date 2022-06-13
_audit_creation_method
;
Olex2 1.2
(compiled 2018.05.29 svn.r3508 for OlexSys, GUI svn.r5506)
;
_audit_update_record
;
2023-01-23 deposited with the CCDC.	2023-07-06 downloaded from the CCDC.
;
_cell_angle_alpha 90
_cell_angle_beta 90
_cell_angle_gamma 90
_cell_formula_units_Z 8
_cell_length_a 12.757(5)
_cell_length_b 15.419(6)
_cell_length_c 46.854(16)
_cell_measurement_reflns_used 8639
_cell_measurement_temperature 100.0
_cell_measurement_theta_max 28.32
_cell_measurement_theta_min 2.25
_cell_volume 9216(6)
_computing_cell_refinement 'SAINT V8.40B (?, 2016)'
_computing_data_reduction 'SAINT V8.40B (?, 2016)'
_computing_molecular_graphics 'Olex2 (Dolomanov et al., 2009)'
_computing_publication_material 'Olex2 (Dolomanov et al., 2009)'
_computing_structure_refinement 'XL (Sheldrick, 2008)'
_computing_structure_solution 'SHELXT 2018/2 (Sheldrick, 2018)'
_diffrn_ambient_temperature 100.0
_diffrn_measured_fraction_theta_full 0.999
_diffrn_measured_fraction_theta_max 0.992
_diffrn_measurement_device_type 'Bruker APEX-II CCD'
_diffrn_measurement_method '\f and \w scans'
_diffrn_radiation_type MoK\a
_diffrn_radiation_wavelength 0.71073
_diffrn_reflns_av_R_equivalents 0.1140
_diffrn_reflns_av_unetI/netI 0.0360
_diffrn_reflns_Laue_measured_fraction_full 0.999
_diffrn_reflns_Laue_measured_fraction_max 0.992
_diffrn_reflns_limit_h_max 16
_diffrn_reflns_limit_h_min -16
_diffrn_reflns_limit_k_max 20
_diffrn_reflns_limit_k_min -20
_diffrn_reflns_limit_l_max 56
_diffrn_reflns_limit_l_min -62
_diffrn_reflns_number 193545
_diffrn_reflns_point_group_measured_fraction_full 0.999
_diffrn_reflns_point_group_measured_fraction_max 0.992
_diffrn_reflns_theta_full 25.242
_diffrn_reflns_theta_max 28.415
_diffrn_reflns_theta_min 2.117
_diffrn_standards_number 0
_exptl_absorpt_coefficient_mu 0.587
_exptl_absorpt_correction_T_max 0.7324
_exptl_absorpt_correction_T_min 0.5708
_exptl_absorpt_correction_type multi-scan
_exptl_absorpt_process_details
;
SADABS-2016/2 (Bruker,2016/2) was used for absorption correction.
wR2(int) was 0.1489 before and 0.1094 after correction.
The Ratio of minimum to maximum transmission is 0.7794.
The \l/2 correction factor is Not present.
;
_exptl_crystal_colour 'metallic yellowish orange'
_exptl_crystal_colour_lustre metallic
_exptl_crystal_colour_modifier yellowish
_exptl_crystal_colour_primary orange
_exptl_crystal_density_diffrn 1.582
_exptl_crystal_description block
_exptl_crystal_F_000 4464
_exptl_crystal_preparation 'Synthesized in laboratory'
_exptl_crystal_recrystallization_method
'The title compound was crystallized by vapour diffusion of diethylether into a concentrated solution of the title compound in acetonitrile'
_exptl_crystal_size_max 0.16
_exptl_crystal_size_mid 0.12
_exptl_crystal_size_min 0.12
_refine_diff_density_max 0.909
_refine_diff_density_min -0.638
_refine_diff_density_rms 0.078
_refine_ls_extinction_coef 0.00098(13)
_refine_ls_extinction_expression Fc^*^=kFc[1+0.001xFc^2^\l^3^/sin(2\q)]^-1/4^
_refine_ls_extinction_method 'SHELXL-2018/3 (Sheldrick 2018)'
_refine_ls_goodness_of_fit_ref 1.033
_refine_ls_hydrogen_treatment constr
_refine_ls_matrix_type full
_refine_ls_number_parameters 661
_refine_ls_number_reflns 11490
_refine_ls_number_restraints 0
_refine_ls_restrained_S_all 1.033
_refine_ls_R_factor_all 0.0555
_refine_ls_R_factor_gt 0.0447
_refine_ls_shift/su_max 0.003
_refine_ls_shift/su_mean 0.000
_refine_ls_structure_factor_coef Fsqd
_refine_ls_weighting_details 'w=1/[\s^2^(Fo^2^)+(0.0576P)^2^+10.6542P] where P=(Fo^2^+2Fc^2^)/3'
_refine_ls_weighting_scheme calc
_refine_ls_wR_factor_gt 0.1139
_refine_ls_wR_factor_ref 0.1204
_reflns_Friedel_coverage 0.000
_reflns_number_gt 9569
_reflns_number_total 11490
_reflns_threshold_expression 'I > 2\s(I)'
_cod_data_source_file d3nj00961k2.cif
_cod_data_source_block mo_ps_03_2_0m
_cod_depositor_comments
;
The following automatic conversions were performed:

data item '_chemical_melting_point' value 'Not determined' was
changed to '?' -- the value is undefined or not given.

Automatic conversion script
Id: cif_fix_values 8170 2020-07-09 18:12:32Z antanas 

 Adding full bibliography for 7062562--7062564.cif.
;
_cod_database_code 7062564
_shelx_shelxl_version_number 2018/3
_shelx_space_group_comment
;
The symmetry employed for this shelxl refinement is uniquely defined
by the following loop, which should always be used as a source of
symmetry information in preference to the above space-group names.
They are only intended as comments.
;
_shelx_estimated_absorpt_t_max 0.933
_shelx_estimated_absorpt_t_min 0.912
_olex2_refinement_description
;
1. Fixed Uiso
 At 1.2 times of:
  All C(H) groups
 At 1.5 times of:
  All C(H,H,H) groups
2.a Aromatic/amide H refined with riding coordinates:
 C2(H2), C3(H3), C4(H4), C7(H7), C8(H8), C9(H9), C11(H11), C12(H12), C13(H13),
 C16(H16), C17(H17), C18(H18), C20(H20), C21(H21), C22(H22), C25(H25), C26(H26),
  C27(H27), C30(H30), C31(H31), C32(H32), C34(H34), C35(H35), C36(H36),
 C39(H39), C40(H40), C41(H41), C43(H43), C44(H44), C45(H45)
2.b Idealised Me refined as rotating group:
 C48(H48A,H48B,H48C), C50(H50A,H50B,H50C)
;
_olex2_exptl_crystal_mounting_method 'On a loop fiber'
_olex2_submission_original_sample_id NiBQP
_olex2_submission_special_instructions 'No special instructions were received'

loop_
_space_group_symop_operation_xyz
'x, y, z'
'x+1/2, -y+1/2, -z'
'-x, y+1/2, -z+1/2'
'-x+1/2, -y, z+1/2'
'-x, -y, -z'
'-x-1/2, y-1/2, z'
'x, -y-1/2, z-1/2'
'x-1/2, y, -z-1/2'

loop_
_atom_site_label
_atom_site_type_symbol
_atom_site_fract_x
_atom_site_fract_y
_atom_site_fract_z
_atom_site_U_iso_or_equiv
_atom_site_adp_type
_atom_site_occupancy
_atom_site_site_symmetry_order
_atom_site_calc_flag
_atom_site_refinement_flags_posn
_atom_site_refinement_flags_adp
_atom_site_refinement_flags_occupancy
_atom_site_disorder_assembly
_atom_site_disorder_group
Ni1 Ni 0.63221(2) 0.50369(2) 0.39348(2) 0.01289(8) Uani 1 1 d . . . . .
N1 N 0.54887(12) 0.46572(10) 0.42904(3) 0.0148(3) Uani 1 1 d . . . . .
N2 N 0.50660(12) 0.58569(10) 0.38300(3) 0.0153(3) Uani 1 1 d . . . . .
N3 N 0.69932(12) 0.61107(10) 0.41481(3) 0.0157(3) Uani 1 1 d . . . . .
N4 N 0.72022(12) 0.53983(10) 0.35842(3) 0.0154(3) Uani 1 1 d . . . . .
N5 N 0.57078(13) 0.40119(10) 0.36786(3) 0.0163(3) Uani 1 1 d . . . . .
N6 N 0.75008(13) 0.41623(10) 0.40642(3) 0.0160(3) Uani 1 1 d . . . . .
C1 C 0.44229(15) 0.46051(12) 0.42808(4) 0.0173(4) Uani 1 1 d . . . . .
C2 C 0.38470(16) 0.43383(14) 0.45197(4) 0.0214(4) Uani 1 1 d . . . . .
H2 H 0.310262 0.434743 0.451493 0.026 Uiso 1 1 calc R . . . .
C3 C 0.43612(17) 0.40632(14) 0.47609(4) 0.0242(4) Uani 1 1 d . . . . .
H3 H 0.397723 0.385081 0.491990 0.029 Uiso 1 1 calc R . . . .
C4 C 0.54478(16) 0.40990(14) 0.47696(4) 0.0223(4) Uani 1 1 d . . . . .
H4 H 0.581533 0.390490 0.493399 0.027 Uiso 1 1 calc R . . . .
C5 C 0.59977(15) 0.44237(13) 0.45342(4) 0.0171(4) Uani 1 1 d . . . . .
C6 C 0.71658(15) 0.44626(13) 0.45620(4) 0.0179(4) Uani 1 1 d . . . . .
C7 C 0.75923(17) 0.46109(14) 0.48296(4) 0.0219(4) Uani 1 1 d . . . . .
H7 H 0.714366 0.480078 0.497887 0.026 Uiso 1 1 calc R . . . .
C8 C 0.86676(17) 0.44908(15) 0.48891(5) 0.0254(4) Uani 1 1 d . . . . .
H8 H 0.893361 0.462041 0.507359 0.031 Uiso 1 1 calc R . . . .
C9 C 0.93279(16) 0.41876(14) 0.46812(5) 0.0237(4) Uani 1 1 d . . . . .
H9 H 1.004278 0.407496 0.472427 0.028 Uiso 1 1 calc R . . . .
C10 C 0.89424(15) 0.40430(13) 0.44025(4) 0.0195(4) Uani 1 1 d . . . . .
C11 C 0.95854(16) 0.37119(13) 0.41810(5) 0.0223(4) Uani 1 1 d . . . . .
H11 H 1.030295 0.358686 0.421632 0.027 Uiso 1 1 calc R . . . .
C12 C 0.91686(16) 0.35740(13) 0.39173(5) 0.0218(4) Uani 1 1 d . . . . .
H12 H 0.957505 0.331295 0.377069 0.026 Uiso 1 1 calc R . . . .
C13 C 0.81224(15) 0.38257(13) 0.38657(4) 0.0192(4) Uani 1 1 d . . . . .
H13 H 0.784782 0.375038 0.367882 0.023 Uiso 1 1 calc R . . . .
C14 C 0.78711(15) 0.42232(12) 0.43390(4) 0.0165(4) Uani 1 1 d . . . . .
C15 C 0.38130(15) 0.48214(13) 0.40192(4) 0.0177(4) Uani 1 1 d . . . . .
C16 C 0.28814(15) 0.43803(14) 0.39735(4) 0.0213(4) Uani 1 1 d . . . . .
H16 H 0.271212 0.390544 0.409417 0.026 Uiso 1 1 calc R . . . .
C17 C 0.21764(16) 0.46090(15) 0.37550(5) 0.0239(4) Uani 1 1 d . . . . .
H17 H 0.156574 0.426971 0.372333 0.029 Uiso 1 1 calc R . . . .
C18 C 0.23695(16) 0.53188(15) 0.35882(5) 0.0238(4) Uani 1 1 d . . . . .
H18 H 0.186722 0.550017 0.345087 0.029 Uiso 1 1 calc R . . . .
C19 C 0.33200(15) 0.57832(13) 0.36206(4) 0.0197(4) Uani 1 1 d . . . . .
C20 C 0.35687(16) 0.65140(14) 0.34510(4) 0.0223(4) Uani 1 1 d . . . . .
H20 H 0.307924 0.672266 0.331451 0.027 Uiso 1 1 calc R . . . .
C21 C 0.45144(17) 0.69197(13) 0.34838(4) 0.0224(4) Uani 1 1 d . . . . .
H21 H 0.466818 0.743910 0.338312 0.027 Uiso 1 1 calc R . . . .
C22 C 0.52554(15) 0.65486(12) 0.36706(4) 0.0176(4) Uani 1 1 d . . . . .
H22 H 0.592853 0.680946 0.368283 0.021 Uiso 1 1 calc R . . . .
C23 C 0.40772(15) 0.55011(12) 0.38249(4) 0.0163(4) Uani 1 1 d . . . . .
C24 C 0.68282(15) 0.52880(13) 0.33162(4) 0.0179(4) Uani 1 1 d . . . . .
C25 C 0.74437(17) 0.54669(14) 0.30767(4) 0.0234(4) Uani 1 1 d . . . . .
H25 H 0.717757 0.536205 0.289047 0.028 Uiso 1 1 calc R . . . .
C26 C 0.84426(18) 0.57976(15) 0.31124(5) 0.0264(5) Uani 1 1 d . . . . .
H26 H 0.886645 0.592961 0.295143 0.032 Uiso 1 1 calc R . . . .
C27 C 0.88140(16) 0.59329(14) 0.33849(5) 0.0231(4) Uani 1 1 d . . . . .
H27 H 0.949054 0.617582 0.341311 0.028 Uiso 1 1 calc R . . . .
C28 C 0.81928(15) 0.57117(13) 0.36201(4) 0.0181(4) Uani 1 1 d . . . . .
C29 C 0.86506(15) 0.58477(13) 0.39094(4) 0.0181(4) Uani 1 1 d . . . . .
C30 C 0.97270(16) 0.57537(14) 0.39423(5) 0.0225(4) Uani 1 1 d . . . . .
H30 H 1.011782 0.549827 0.379156 0.027 Uiso 1 1 calc R . . . .
C31 C 1.02615(16) 0.60211(15) 0.41895(5) 0.0264(5) Uani 1 1 d . . . . .
H31 H 1.099209 0.591636 0.420842 0.032 Uiso 1 1 calc R . . . .
C32 C 0.97229(17) 0.64334(15) 0.44027(5) 0.0265(5) Uani 1 1 d . . . . .
H32 H 1.009126 0.666474 0.456168 0.032 Uiso 1 1 calc R . . . .
C33 C 0.86156(16) 0.65166(13) 0.43872(4) 0.0206(4) Uani 1 1 d . . . . .
C34 C 0.80163(18) 0.69342(14) 0.46011(4) 0.0237(4) Uani 1 1 d . . . . .
H34 H 0.835530 0.718923 0.476092 0.028 Uiso 1 1 calc R . . . .
C35 C 0.69456(17) 0.69703(13) 0.45773(4) 0.0219(4) Uani 1 1 d . . . . .
H35 H 0.653949 0.729360 0.470984 0.026 Uiso 1 1 calc R . . . .
C36 C 0.64610(16) 0.65167(13) 0.43517(4) 0.0185(4) Uani 1 1 d . . . . .
H36 H 0.571697 0.650084 0.434501 0.022 Uiso 1 1 calc R . . . .
C37 C 0.80720(15) 0.61642(12) 0.41481(4) 0.0174(4) Uani 1 1 d . . . . .
C38 C 0.57437(16) 0.49493(13) 0.32631(4) 0.0182(4) Uani 1 1 d . . . . .
C39 C 0.52036(17) 0.52600(14) 0.30282(4) 0.0228(4) Uani 1 1 d . . . . .
H39 H 0.548112 0.574235 0.292716 0.027 Uiso 1 1 calc R . . . .
C40 C 0.42554(18) 0.48865(15) 0.29333(5) 0.0266(5) Uani 1 1 d . . . . .
H40 H 0.388476 0.513879 0.277826 0.032 Uiso 1 1 calc R . . . .
C41 C 0.38712(18) 0.41619(16) 0.30646(5) 0.0268(5) Uani 1 1 d . . . . .
H41 H 0.326367 0.388290 0.299158 0.032 Uiso 1 1 calc R . . . .
C42 C 0.43808(16) 0.38270(14) 0.33100(4) 0.0213(4) Uani 1 1 d . . . . .
C43 C 0.40129(17) 0.30808(14) 0.34533(5) 0.0252(4) Uani 1 1 d . . . . .
H43 H 0.342108 0.277479 0.338259 0.030 Uiso 1 1 calc R . . . .
C44 C 0.45123(17) 0.28020(14) 0.36940(5) 0.0254(4) Uani 1 1 d . . . . .
H44 H 0.430102 0.228180 0.378620 0.030 Uiso 1 1 calc R . . . .
C45 C 0.53459(16) 0.32991(13) 0.38031(4) 0.0205(4) Uani 1 1 d . . . . .
H45 H 0.566772 0.311416 0.397556 0.025 Uiso 1 1 calc R . . . .
C46 C 0.52834(15) 0.42536(13) 0.34207(4) 0.0176(4) Uani 1 1 d . . . . .
P1 P 0.80339(4) 0.78009(3) 0.54934(2) 0.01939(12) Uani 1 1 d . . . . .
F1 F 0.91298(13) 0.80239(12) 0.53436(4) 0.0538(5) Uani 1 1 d . . . . .
F2 F 0.86311(15) 0.77848(12) 0.57904(3) 0.0515(5) Uani 1 1 d . . . . .
F3 F 0.77863(13) 0.88090(9) 0.55311(4) 0.0410(4) Uani 1 1 d . . . . .
F4 F 0.69636(12) 0.75676(10) 0.56475(4) 0.0501(5) Uani 1 1 d . . . . .
F5 F 0.74619(16) 0.78160(12) 0.51932(4) 0.0574(5) Uani 1 1 d . . . . .
F6 F 0.82824(10) 0.67847(8) 0.54527(3) 0.0296(3) Uani 1 1 d . . . . .
P2 P 0.36855(4) 0.15664(4) 0.27155(2) 0.02442(13) Uani 1 1 d . . . . .
F7 F 0.27193(15) 0.21479(16) 0.28122(4) 0.0680(6) Uani 1 1 d . . . . .
F8 F 0.38660(18) 0.12964(15) 0.30373(3) 0.0652(6) Uani 1 1 d . . . . .
F9 F 0.4437(2) 0.23684(15) 0.27648(5) 0.0827(8) Uani 1 1 d . . . . .
F10 F 0.46714(15) 0.09963(14) 0.26224(3) 0.0585(5) Uani 1 1 d . . . . .
F11 F 0.35469(16) 0.18472(14) 0.23896(3) 0.0602(6) Uani 1 1 d . . . . .
F12 F 0.2966(2) 0.07621(18) 0.26580(6) 0.0962(9) Uani 1 1 d . . . . .
N7 N 0.0345(2) 0.41986(18) 0.32829(6) 0.0500(6) Uani 1 1 d . . . . .
C47 C 0.0290(3) 0.40225(19) 0.30515(6) 0.0447(7) Uani 1 1 d . . . . .
C48 C 0.0177(6) 0.3801(4) 0.27565(9) 0.137(3) Uani 1 1 d . . . . .
H48A H -0.050994 0.353302 0.272556 0.205 Uiso 1 1 calc GR . . . .
H48B H 0.072983 0.339143 0.270201 0.205 Uiso 1 1 calc GR . . . .
H48C H 0.023520 0.432644 0.263994 0.205 Uiso 1 1 calc GR . . . .
N8 N 0.3047(2) 0.27618(18) 0.17310(6) 0.0551(7) Uani 1 1 d . . . . .
C49 C 0.2491(2) 0.28985(19) 0.19131(6) 0.0430(6) Uani 1 1 d . . . . .
C50 C 0.1799(3) 0.3076(2) 0.21535(8) 0.0598(9) Uani 1 1 d . . . . .
H50A H 0.207813 0.279789 0.232547 0.090 Uiso 1 1 calc GR . . . .
H50B H 0.109886 0.284705 0.211260 0.090 Uiso 1 1 calc GR . . . .
H50C H 0.175582 0.370422 0.218402 0.090 Uiso 1 1 calc GR . . . .

loop_
_atom_site_aniso_label
_atom_site_aniso_U_11
_atom_site_aniso_U_22
_atom_site_aniso_U_33
_atom_site_aniso_U_23
_atom_site_aniso_U_13
_atom_site_aniso_U_12
Ni1 0.01386(12) 0.01240(13) 0.01240(13) 0.00034(8) 0.00117(8) 0.00036(8)
N1 0.0163(7) 0.0138(7) 0.0145(7) 0.0000(6) 0.0019(6) 0.0010(6)
N2 0.0173(7) 0.0131(7) 0.0156(7) -0.0017(6) 0.0005(6) 0.0008(6)
N3 0.0174(7) 0.0140(7) 0.0155(7) 0.0005(6) 0.0001(6) 0.0000(6)
N4 0.0168(7) 0.0138(8) 0.0155(7) 0.0002(6) 0.0019(6) 0.0003(6)
N5 0.0185(7) 0.0147(8) 0.0156(7) -0.0011(6) 0.0007(6) 0.0009(6)
N6 0.0176(7) 0.0129(7) 0.0175(7) 0.0007(6) 0.0006(6) 0.0011(6)
C1 0.0189(9) 0.0144(9) 0.0185(9) -0.0005(7) 0.0022(7) -0.0007(7)
C2 0.0186(9) 0.0223(10) 0.0234(10) 0.0006(8) 0.0049(7) -0.0028(8)
C3 0.0278(10) 0.0250(10) 0.0199(10) 0.0035(8) 0.0077(8) -0.0026(8)
C4 0.0264(10) 0.0241(10) 0.0163(9) 0.0035(8) 0.0025(7) 0.0004(8)
C5 0.0202(9) 0.0161(9) 0.0149(8) -0.0001(7) 0.0016(7) 0.0013(7)
C6 0.0206(9) 0.0162(9) 0.0170(9) 0.0022(7) -0.0002(7) 0.0007(7)
C7 0.0258(10) 0.0234(10) 0.0166(9) 0.0012(8) -0.0010(8) 0.0011(8)
C8 0.0289(11) 0.0277(11) 0.0197(10) 0.0024(8) -0.0073(8) -0.0009(9)
C9 0.0208(9) 0.0238(10) 0.0264(10) 0.0052(8) -0.0067(8) 0.0006(8)
C10 0.0189(9) 0.0170(9) 0.0225(9) 0.0047(8) -0.0020(7) 0.0004(7)
C11 0.0171(9) 0.0181(9) 0.0318(11) 0.0045(8) 0.0012(8) 0.0022(7)
C12 0.0212(10) 0.0164(9) 0.0279(10) -0.0008(8) 0.0063(8) 0.0045(8)
C13 0.0212(9) 0.0158(9) 0.0206(9) -0.0019(7) 0.0021(7) 0.0008(7)
C14 0.0184(9) 0.0127(8) 0.0183(9) 0.0025(7) -0.0012(7) 0.0004(7)
C15 0.0154(8) 0.0180(9) 0.0195(9) -0.0012(7) 0.0023(7) 0.0012(7)
C16 0.0180(9) 0.0221(10) 0.0237(10) -0.0008(8) 0.0030(7) -0.0011(8)
C17 0.0153(9) 0.0281(11) 0.0284(11) -0.0030(9) -0.0004(8) -0.0017(8)
C18 0.0171(9) 0.0295(11) 0.0248(10) -0.0025(9) -0.0034(8) 0.0041(8)
C19 0.0179(9) 0.0208(10) 0.0203(9) -0.0024(8) -0.0003(7) 0.0045(7)
C20 0.0248(10) 0.0224(10) 0.0197(9) -0.0007(8) -0.0034(7) 0.0065(8)
C21 0.0284(10) 0.0160(9) 0.0228(10) 0.0030(8) -0.0021(8) 0.0031(8)
C22 0.0207(9) 0.0143(9) 0.0176(9) -0.0005(7) 0.0002(7) 0.0010(7)
C23 0.0160(8) 0.0150(8) 0.0180(9) -0.0017(7) 0.0018(7) 0.0022(7)
C24 0.0214(9) 0.0158(9) 0.0165(9) 0.0008(7) 0.0017(7) 0.0007(7)
C25 0.0275(10) 0.0271(11) 0.0158(9) 0.0005(8) 0.0039(8) -0.0002(9)
C26 0.0280(11) 0.0305(12) 0.0206(10) 0.0026(9) 0.0100(8) -0.0022(9)
C27 0.0194(9) 0.0258(11) 0.0241(10) 0.0014(8) 0.0056(8) -0.0028(8)
C28 0.0180(9) 0.0170(9) 0.0192(9) 0.0010(7) 0.0030(7) 0.0016(7)
C29 0.0178(9) 0.0148(9) 0.0218(9) 0.0024(7) 0.0002(7) -0.0023(7)
C30 0.0186(9) 0.0205(10) 0.0284(10) 0.0050(8) 0.0023(8) -0.0019(8)
C31 0.0169(9) 0.0272(11) 0.0350(12) 0.0067(9) -0.0048(8) -0.0048(8)
C32 0.0242(10) 0.0263(11) 0.0289(11) 0.0045(9) -0.0085(8) -0.0091(9)
C33 0.0241(10) 0.0168(9) 0.0209(9) 0.0038(8) -0.0042(7) -0.0046(7)
C34 0.0340(11) 0.0182(9) 0.0188(9) -0.0007(8) -0.0046(8) -0.0052(8)
C35 0.0327(11) 0.0157(9) 0.0171(9) -0.0012(7) 0.0011(8) 0.0019(8)
C36 0.0230(9) 0.0156(9) 0.0168(9) 0.0012(7) 0.0004(7) 0.0023(7)
C37 0.0189(9) 0.0141(9) 0.0191(9) 0.0033(7) -0.0009(7) -0.0022(7)
C38 0.0206(9) 0.0185(9) 0.0155(9) -0.0032(7) 0.0010(7) 0.0006(7)
C39 0.0284(10) 0.0233(10) 0.0167(9) -0.0007(8) -0.0005(8) 0.0021(8)
C40 0.0287(11) 0.0325(12) 0.0187(10) -0.0019(8) -0.0056(8) 0.0033(9)
C41 0.0253(10) 0.0320(12) 0.0232(10) -0.0064(9) -0.0064(8) -0.0014(9)
C42 0.0227(10) 0.0201(10) 0.0210(9) -0.0056(8) -0.0013(8) -0.0001(8)
C43 0.0248(10) 0.0200(10) 0.0307(11) -0.0064(9) -0.0014(8) -0.0041(8)
C44 0.0295(11) 0.0155(9) 0.0311(11) -0.0001(8) 0.0018(9) -0.0030(8)
C45 0.0240(10) 0.0153(9) 0.0222(9) 0.0005(7) 0.0012(8) 0.0017(8)
C46 0.0209(9) 0.0160(9) 0.0158(8) -0.0038(7) 0.0002(7) 0.0023(7)
P1 0.0211(2) 0.0182(2) 0.0189(2) 0.00103(19) -0.00205(19) -0.00074(19)
F1 0.0398(9) 0.0494(10) 0.0721(12) 0.0230(9) 0.0234(8) -0.0048(8)
F2 0.0707(12) 0.0512(10) 0.0326(8) -0.0130(7) -0.0260(8) 0.0227(9)
F3 0.0493(9) 0.0174(7) 0.0561(10) -0.0009(6) -0.0076(7) -0.0001(6)
F4 0.0345(8) 0.0320(8) 0.0839(13) 0.0088(8) 0.0298(8) 0.0074(6)
F5 0.0762(12) 0.0582(11) 0.0378(9) -0.0138(8) -0.0339(9) 0.0302(9)
F6 0.0228(6) 0.0212(6) 0.0447(8) -0.0043(6) -0.0003(6) 0.0036(5)
P2 0.0277(3) 0.0275(3) 0.0181(3) -0.0007(2) -0.0012(2) 0.0017(2)
F7 0.0547(11) 0.1056(17) 0.0436(10) -0.0034(10) 0.0048(8) 0.0447(11)
F8 0.0938(15) 0.0807(14) 0.0210(8) 0.0093(8) 0.0044(8) 0.0298(12)
F9 0.1009(17) 0.0690(14) 0.0782(15) -0.0291(12) 0.0291(13) -0.0474(13)
F10 0.0615(11) 0.0851(14) 0.0290(8) -0.0130(8) -0.0071(7) 0.0439(10)
F11 0.0830(14) 0.0725(13) 0.0252(8) 0.0046(8) -0.0015(8) 0.0396(11)
F12 0.0982(18) 0.0969(19) 0.0933(18) -0.0276(15) 0.0156(14) -0.0672(16)
N7 0.0583(16) 0.0492(15) 0.0425(14) 0.0077(12) -0.0131(12) -0.0096(12)
C47 0.0612(18) 0.0334(14) 0.0395(15) 0.0044(12) -0.0009(13) -0.0077(13)
C48 0.269(9) 0.100(4) 0.041(2) -0.022(2) 0.020(3) -0.071(5)
N8 0.0708(18) 0.0531(16) 0.0413(14) 0.0180(12) 0.0139(13) 0.0066(14)
C49 0.0490(16) 0.0372(15) 0.0427(15) 0.0182(12) -0.0009(13) 0.0042(12)
C50 0.062(2) 0.059(2) 0.059(2) 0.0248(17) 0.0140(16) 0.0251(17)

loop_
_atom_type_symbol
_atom_type_description
_atom_type_scat_dispersion_real
_atom_type_scat_dispersion_imag
_atom_type_scat_source
C C 0.0033 0.0016 'International Tables Vol C Tables 4.2.6.8 and 6.1.1.4'
H H 0.0000 0.0000 'International Tables Vol C Tables 4.2.6.8 and 6.1.1.4'
N N 0.0061 0.0033 'International Tables Vol C Tables 4.2.6.8 and 6.1.1.4'
F F 0.0171 0.0103 'International Tables Vol C Tables 4.2.6.8 and 6.1.1.4'
P P 0.1023 0.0942 'International Tables Vol C Tables 4.2.6.8 and 6.1.1.4'
Ni Ni 0.3393 1.1124 'International Tables Vol C Tables 4.2.6.8 and 6.1.1.4'

loop_
_geom_angle_atom_site_label_1
_geom_angle_atom_site_label_2
_geom_angle_atom_site_label_3
_geom_angle
_geom_angle_site_symmetry_1
_geom_angle_site_symmetry_3
_geom_angle_publ_flag
N1 Ni1 N2 88.07(6) . . ?
N1 Ni1 N3 92.81(7) . . ?
N1 Ni1 N4 178.06(6) . . ?
N1 Ni1 N5 93.15(7) . . ?
N1 Ni1 N6 87.34(6) . . ?
N2 Ni1 N3 87.02(7) . . ?
N2 Ni1 N5 91.96(7) . . ?
N2 Ni1 N6 175.27(6) . . ?
N3 Ni1 N5 173.91(6) . . ?
N4 Ni1 N2 93.81(7) . . ?
N4 Ni1 N3 86.82(7) . . ?
N4 Ni1 N5 87.26(7) . . ?
N4 Ni1 N6 90.79(6) . . ?
N6 Ni1 N3 94.36(7) . . ?
N6 Ni1 N5 87.13(7) . . ?
C1 N1 Ni1 120.32(13) . . ?
C5 N1 Ni1 120.47(13) . . ?
C5 N1 C1 119.17(16) . . ?
C22 N2 Ni1 118.54(13) . . ?
C22 N2 C23 118.60(16) . . ?
C23 N2 Ni1 117.63(13) . . ?
C36 N3 Ni1 120.11(13) . . ?
C36 N3 C37 118.83(17) . . ?
C37 N3 Ni1 116.80(13) . . ?
C24 N4 Ni1 120.78(13) . . ?
C24 N4 C28 119.05(16) . . ?
C28 N4 Ni1 120.09(13) . . ?
C45 N5 Ni1 119.59(13) . . ?
C45 N5 C46 118.27(17) . . ?
C46 N5 Ni1 115.98(13) . . ?
C13 N6 Ni1 118.30(13) . . ?
C13 N6 C14 118.52(17) . . ?
C14 N6 Ni1 118.09(12) . . ?
N1 C1 C2 120.96(18) . . ?
N1 C1 C15 122.34(17) . . ?
C2 C1 C15 116.70(18) . . ?
C1 C2 H2 120.1 . . ?
C3 C2 C1 119.84(19) . . ?
C3 C2 H2 120.1 . . ?
C2 C3 H3 120.4 . . ?
C2 C3 C4 119.27(19) . . ?
C4 C3 H3 120.4 . . ?
C3 C4 H4 120.3 . . ?
C3 C4 C5 119.43(19) . . ?
C5 C4 H4 120.3 . . ?
N1 C5 C4 121.10(18) . . ?
N1 C5 C6 122.46(17) . . ?
C4 C5 C6 116.40(17) . . ?
C7 C6 C5 118.43(17) . . ?
C7 C6 C14 117.22(18) . . ?
C14 C6 C5 123.60(17) . . ?
C6 C7 H7 118.7 . . ?
C6 C7 C8 122.6(2) . . ?
C8 C7 H7 118.7 . . ?
C7 C8 H8 119.9 . . ?
C9 C8 C7 120.1(2) . . ?
C9 C8 H8 119.9 . . ?
C8 C9 H9 120.1 . . ?
C8 C9 C10 119.79(19) . . ?
C10 C9 H9 120.1 . . ?
C9 C10 C11 122.14(19) . . ?
C9 C10 C14 119.72(19) . . ?
C11 C10 C14 118.14(18) . . ?
C10 C11 H11 120.2 . . ?
C12 C11 C10 119.64(18) . . ?
C12 C11 H11 120.2 . . ?
C11 C12 H12 120.6 . . ?
C11 C12 C13 118.81(18) . . ?
C13 C12 H12 120.6 . . ?
N6 C13 C12 123.53(19) . . ?
N6 C13 H13 118.2 . . ?
C12 C13 H13 118.2 . . ?
N6 C14 C6 119.11(17) . . ?
N6 C14 C10 120.78(17) . . ?
C10 C14 C6 120.11(18) . . ?
C16 C15 C1 117.73(18) . . ?
C16 C15 C23 117.63(18) . . ?
C23 C15 C1 124.43(17) . . ?
C15 C16 H16 118.7 . . ?
C15 C16 C17 122.5(2) . . ?
C17 C16 H16 118.7 . . ?
C16 C17 H17 120.0 . . ?
C18 C17 C16 120.08(19) . . ?
C18 C17 H17 120.0 . . ?
C17 C18 H18 120.1 . . ?
C17 C18 C19 119.84(19) . . ?
C19 C18 H18 120.1 . . ?
C18 C19 C23 119.81(19) . . ?
C20 C19 C18 122.30(19) . . ?
C20 C19 C23 117.87(18) . . ?
C19 C20 H20 120.0 . . ?
C21 C20 C19 119.94(19) . . ?
C21 C20 H20 120.0 . . ?
C20 C21 H21 120.8 . . ?
C20 C21 C22 118.40(19) . . ?
C22 C21 H21 120.8 . . ?
N2 C22 C21 123.70(19) . . ?
N2 C22 H22 118.2 . . ?
C21 C22 H22 118.2 . . ?
N2 C23 C15 119.86(17) . . ?
N2 C23 C19 120.69(17) . . ?
C19 C23 C15 119.41(18) . . ?
N4 C24 C25 121.48(18) . . ?
N4 C24 C38 121.53(17) . . ?
C25 C24 C38 116.98(18) . . ?
C24 C25 H25 120.2 . . ?
C26 C25 C24 119.56(19) . . ?
C26 C25 H25 120.2 . . ?
C25 C26 H26 120.5 . . ?
C27 C26 C25 119.01(19) . . ?
C27 C26 H26 120.5 . . ?
C26 C27 H27 120.1 . . ?
C26 C27 C28 119.87(19) . . ?
C28 C27 H27 120.1 . . ?
N4 C28 C27 120.94(18) . . ?
N4 C28 C29 121.67(17) . . ?
C27 C28 C29 117.38(18) . . ?
C30 C29 C28 118.25(18) . . ?
C30 C29 C37 117.41(19) . . ?
C37 C29 C28 123.94(17) . . ?
C29 C30 H30 118.7 . . ?
C29 C30 C31 122.7(2) . . ?
C31 C30 H30 118.7 . . ?
C30 C31 H31 120.2 . . ?
C32 C31 C30 119.6(2) . . ?
C32 C31 H31 120.2 . . ?
C31 C32 H32 119.9 . . ?
C31 C32 C33 120.2(2) . . ?
C33 C32 H32 119.9 . . ?
C32 C33 C37 119.3(2) . . ?
C34 C33 C32 122.8(2) . . ?
C34 C33 C37 117.85(19) . . ?
C33 C34 H34 120.0 . . ?
C35 C34 C33 119.93(19) . . ?
C35 C34 H34 120.0 . . ?
C34 C35 H35 120.7 . . ?
C34 C35 C36 118.50(19) . . ?
C36 C35 H35 120.7 . . ?
N3 C36 C35 123.25(19) . . ?
N3 C36 H36 118.4 . . ?
C35 C36 H36 118.4 . . ?
N3 C37 C29 119.75(17) . . ?
N3 C37 C33 120.57(18) . . ?
C33 C37 C29 119.67(18) . . ?
C39 C38 C24 118.08(18) . . ?
C39 C38 C46 117.80(19) . . ?
C46 C38 C24 123.70(17) . . ?
C38 C39 H39 118.8 . . ?
C38 C39 C40 122.4(2) . . ?
C40 C39 H39 118.8 . . ?
C39 C40 H40 120.0 . . ?
C41 C40 C39 120.0(2) . . ?
C41 C40 H40 120.0 . . ?
C40 C41 H41 120.1 . . ?
C40 C41 C42 119.9(2) . . ?
C42 C41 H41 120.1 . . ?
C41 C42 C46 119.9(2) . . ?
C43 C42 C41 122.0(2) . . ?
C43 C42 C46 118.14(19) . . ?
C42 C43 H43 120.2 . . ?
C44 C43 C42 119.6(2) . . ?
C44 C43 H43 120.2 . . ?
C43 C44 H44 120.6 . . ?
C43 C44 C45 118.8(2) . . ?
C45 C44 H44 120.6 . . ?
N5 C45 C44 123.66(19) . . ?
N5 C45 H45 118.2 . . ?
C44 C45 H45 118.2 . . ?
N5 C46 C38 119.72(17) . . ?
N5 C46 C42 120.88(18) . . ?
C42 C46 C38 119.39(18) . . ?
F1 P1 F6 89.15(9) . . ?
F2 P1 F1 88.20(11) . . ?
F2 P1 F3 90.75(9) . . ?
F2 P1 F6 89.66(9) . . ?
F3 P1 F1 90.69(10) . . ?
F3 P1 F6 179.55(9) . . ?
F4 P1 F1 178.62(11) . . ?
F4 P1 F2 90.60(11) . . ?
F4 P1 F3 90.01(9) . . ?
F4 P1 F6 90.15(8) . . ?
F5 P1 F1 90.55(12) . . ?
F5 P1 F2 178.72(11) . . ?
F5 P1 F3 89.59(9) . . ?
F5 P1 F4 90.64(12) . . ?
F5 P1 F6 89.99(9) . . ?
F7 P2 F10 178.75(13) . . ?
F7 P2 F11 91.94(10) . . ?
F8 P2 F7 89.41(10) . . ?
F8 P2 F9 88.76(13) . . ?
F8 P2 F10 90.04(10) . . ?
F8 P2 F11 177.94(13) . . ?
F9 P2 F7 89.27(14) . . ?
F9 P2 F10 89.59(13) . . ?
F9 P2 F11 89.69(13) . . ?
F10 P2 F11 88.58(9) . . ?
F12 P2 F7 92.37(15) . . ?
F12 P2 F8 92.35(14) . . ?
F12 P2 F9 178.02(14) . . ?
F12 P2 F10 88.77(14) . . ?
F12 P2 F11 89.15(14) . . ?
N7 C47 C48 177.8(5) . . ?
C47 C48 H48A 109.5 . . ?
C47 C48 H48B 109.5 . . ?
C47 C48 H48C 109.5 . . ?
H48A C48 H48B 109.5 . . ?
H48A C48 H48C 109.5 . . ?
H48B C48 H48C 109.5 . . ?
N8 C49 C50 178.4(4) . . ?
C49 C50 H50A 109.5 . . ?
C49 C50 H50B 109.5 . . ?
C49 C50 H50C 109.5 . . ?
H50A C50 H50B 109.5 . . ?
H50A C50 H50C 109.5 . . ?
H50B C50 H50C 109.5 . . ?

loop_
_geom_bond_atom_site_label_1
_geom_bond_atom_site_label_2
_geom_bond_distance
_geom_bond_site_symmetry_2
_geom_bond_publ_flag
Ni1 N1 2.0614(16) . ?
Ni1 N2 2.0993(17) . ?
Ni1 N3 2.1150(17) . ?
Ni1 N4 2.0660(17) . ?
Ni1 N5 2.1336(17) . ?
Ni1 N6 2.1089(17) . ?
N1 C1 1.363(2) . ?
N1 C5 1.362(2) . ?
N2 C22 1.324(3) . ?
N2 C23 1.376(2) . ?
N3 C36 1.328(3) . ?
N3 C37 1.379(2) . ?
N4 C24 1.354(2) . ?
N4 C28 1.363(3) . ?
N5 C45 1.327(3) . ?
N5 C46 1.375(2) . ?
N6 C13 1.328(2) . ?
N6 C14 1.374(2) . ?
C1 C2 1.400(3) . ?
C1 C15 1.490(3) . ?
C2 H2 0.9500 . ?
C2 C3 1.374(3) . ?
C3 H3 0.9500 . ?
C3 C4 1.388(3) . ?
C4 H4 0.9500 . ?
C4 C5 1.400(3) . ?
C5 C6 1.497(3) . ?
C6 C7 1.386(3) . ?
C6 C14 1.427(3) . ?
C7 H7 0.9500 . ?
C7 C8 1.412(3) . ?
C8 H8 0.9500 . ?
C8 C9 1.370(3) . ?
C9 H9 0.9500 . ?
C9 C10 1.413(3) . ?
C10 C11 1.418(3) . ?
C10 C14 1.426(3) . ?
C11 H11 0.9500 . ?
C11 C12 1.362(3) . ?
C12 H12 0.9500 . ?
C12 C13 1.411(3) . ?
C13 H13 0.9500 . ?
C15 C16 1.386(3) . ?
C15 C23 1.429(3) . ?
C16 H16 0.9500 . ?
C16 C17 1.408(3) . ?
C17 H17 0.9500 . ?
C17 C18 1.367(3) . ?
C18 H18 0.9500 . ?
C18 C19 1.416(3) . ?
C19 C20 1.415(3) . ?
C19 C23 1.428(3) . ?
C20 H20 0.9500 . ?
C20 C21 1.368(3) . ?
C21 H21 0.9500 . ?
C21 C22 1.410(3) . ?
C22 H22 0.9500 . ?
C24 C25 1.397(3) . ?
C24 C38 1.500(3) . ?
C25 H25 0.9500 . ?
C25 C26 1.383(3) . ?
C26 H26 0.9500 . ?
C26 C27 1.378(3) . ?
C27 H27 0.9500 . ?
C27 C28 1.399(3) . ?
C28 C29 1.491(3) . ?
C29 C30 1.389(3) . ?
C29 C37 1.426(3) . ?
C30 H30 0.9500 . ?
C30 C31 1.406(3) . ?
C31 H31 0.9500 . ?
C31 C32 1.369(3) . ?
C32 H32 0.9500 . ?
C32 C33 1.420(3) . ?
C33 C34 1.415(3) . ?
C33 C37 1.425(3) . ?
C34 H34 0.9500 . ?
C34 C35 1.372(3) . ?
C35 H35 0.9500 . ?
C35 C36 1.410(3) . ?
C36 H36 0.9500 . ?
C38 C39 1.384(3) . ?
C38 C46 1.429(3) . ?
C39 H39 0.9500 . ?
C39 C40 1.411(3) . ?
C40 H40 0.9500 . ?
C40 C41 1.366(3) . ?
C41 H41 0.9500 . ?
C41 C42 1.418(3) . ?
C42 C43 1.412(3) . ?
C42 C46 1.424(3) . ?
C43 H43 0.9500 . ?
C43 C44 1.365(3) . ?
C44 H44 0.9500 . ?
C44 C45 1.407(3) . ?
C45 H45 0.9500 . ?
P1 F1 1.6017(17) . ?
P1 F2 1.5865(16) . ?
P1 F3 1.5960(16) . ?
P1 F4 1.5858(16) . ?
P1 F5 1.5846(16) . ?
P1 F6 1.6099(15) . ?
P2 F7 1.5900(18) . ?
P2 F8 1.5809(18) . ?
P2 F9 1.581(2) . ?
P2 F10 1.5952(17) . ?
P2 F11 1.5971(18) . ?
P2 F12 1.566(2) . ?
N7 C47 1.120(4) . ?
C47 C48 1.431(5) . ?
C48 H48A 0.9800 . ?
C48 H48B 0.9800 . ?
C48 H48C 0.9800 . ?
N8 C49 1.129(4) . ?
C49 C50 1.457(4) . ?
C50 H50A 0.9800 . ?
C50 H50B 0.9800 . ?
C50 H50C 0.9800 . ?

loop_
_geom_torsion_atom_site_label_1
_geom_torsion_atom_site_label_2
_geom_torsion_atom_site_label_3
_geom_torsion_atom_site_label_4
_geom_torsion
_geom_torsion_site_symmetry_1
_geom_torsion_site_symmetry_2
_geom_torsion_site_symmetry_3
_geom_torsion_site_symmetry_4
_geom_torsion_publ_flag
Ni1 N1 C1 C2 179.23(15) . . . . ?
Ni1 N1 C1 C15 -0.5(2) . . . . ?
Ni1 N1 C5 C4 -174.87(15) . . . . ?
Ni1 N1 C5 C6 2.5(2) . . . . ?
Ni1 N2 C22 C21 150.55(16) . . . . ?
Ni1 N2 C23 C15 33.4(2) . . . . ?
Ni1 N2 C23 C19 -144.46(15) . . . . ?
Ni1 N3 C36 C35 153.04(16) . . . . ?
Ni1 N3 C37 C29 32.6(2) . . . . ?
Ni1 N3 C37 C33 -146.06(15) . . . . ?
Ni1 N4 C24 C25 -175.04(15) . . . . ?
Ni1 N4 C24 C38 3.6(2) . . . . ?
Ni1 N4 C28 C27 177.86(15) . . . . ?
Ni1 N4 C28 C29 -3.3(2) . . . . ?
Ni1 N5 C45 C44 147.70(17) . . . . ?
Ni1 N5 C46 C38 35.8(2) . . . . ?
Ni1 N5 C46 C42 -143.39(15) . . . . ?
Ni1 N6 C13 C12 150.35(16) . . . . ?
Ni1 N6 C14 C6 34.7(2) . . . . ?
Ni1 N6 C14 C10 -145.81(15) . . . . ?
N1 C1 C2 C3 -4.8(3) . . . . ?
N1 C1 C15 C16 148.94(19) . . . . ?
N1 C1 C15 C23 -36.5(3) . . . . ?
N1 C5 C6 C7 150.63(19) . . . . ?
N1 C5 C6 C14 -39.5(3) . . . . ?
N4 C24 C25 C26 -2.7(3) . . . . ?
N4 C24 C38 C39 145.96(19) . . . . ?
N4 C24 C38 C46 -41.6(3) . . . . ?
N4 C28 C29 C30 149.25(19) . . . . ?
N4 C28 C29 C37 -38.2(3) . . . . ?
C1 N1 C5 C4 2.6(3) . . . . ?
C1 N1 C5 C6 -179.96(18) . . . . ?
C1 C2 C3 C4 3.5(3) . . . . ?
C1 C15 C16 C17 171.48(19) . . . . ?
C1 C15 C23 N2 16.7(3) . . . . ?
C1 C15 C23 C19 -165.48(18) . . . . ?
C2 C1 C15 C16 -30.8(3) . . . . ?
C2 C1 C15 C23 143.8(2) . . . . ?
C2 C3 C4 C5 0.7(3) . . . . ?
C3 C4 C5 N1 -3.9(3) . . . . ?
C3 C4 C5 C6 178.55(19) . . . . ?
C4 C5 C6 C7 -31.9(3) . . . . ?
C4 C5 C6 C14 138.0(2) . . . . ?
C5 N1 C1 C2 1.7(3) . . . . ?
C5 N1 C1 C15 -177.98(17) . . . . ?
C5 C6 C7 C8 167.2(2) . . . . ?
C5 C6 C14 N6 17.1(3) . . . . ?
C5 C6 C14 C10 -162.37(18) . . . . ?
C6 C7 C8 C9 -2.4(3) . . . . ?
C7 C6 C14 N6 -172.98(18) . . . . ?
C7 C6 C14 C10 7.6(3) . . . . ?
C7 C8 C9 C10 3.6(3) . . . . ?
C8 C9 C10 C11 -178.6(2) . . . . ?
C8 C9 C10 C14 0.7(3) . . . . ?
C9 C10 C11 C12 179.1(2) . . . . ?
C9 C10 C14 N6 174.12(18) . . . . ?
C9 C10 C14 C6 -6.4(3) . . . . ?
C10 C11 C12 C13 4.6(3) . . . . ?
C11 C10 C14 N6 -6.6(3) . . . . ?
C11 C10 C14 C6 172.87(18) . . . . ?
C11 C12 C13 N6 -2.7(3) . . . . ?
C13 N6 C14 C6 -170.87(18) . . . . ?
C13 N6 C14 C10 8.6(3) . . . . ?
C14 N6 C13 C12 -4.0(3) . . . . ?
C14 C6 C7 C8 -3.3(3) . . . . ?
C14 C10 C11 C12 -0.2(3) . . . . ?
C15 C1 C2 C3 174.87(19) . . . . ?
C15 C16 C17 C18 -3.7(3) . . . . ?
C16 C15 C23 N2 -168.79(18) . . . . ?
C16 C15 C23 C19 9.1(3) . . . . ?
C16 C17 C18 C19 5.0(3) . . . . ?
C17 C18 C19 C20 179.0(2) . . . . ?
C17 C18 C19 C23 0.8(3) . . . . ?
C18 C19 C20 C21 -177.6(2) . . . . ?
C18 C19 C23 N2 169.94(18) . . . . ?
C18 C19 C23 C15 -7.9(3) . . . . ?
C19 C20 C21 C22 5.3(3) . . . . ?
C20 C19 C23 N2 -8.4(3) . . . . ?
C20 C19 C23 C15 173.77(18) . . . . ?
C20 C21 C22 N2 -4.3(3) . . . . ?
C22 N2 C23 C15 -172.53(17) . . . . ?
C22 N2 C23 C19 9.6(3) . . . . ?
C23 N2 C22 C21 -3.3(3) . . . . ?
C23 C15 C16 C17 -3.5(3) . . . . ?
C23 C19 C20 C21 0.7(3) . . . . ?
C24 N4 C28 C27 1.1(3) . . . . ?
C24 N4 C28 C29 -179.98(18) . . . . ?
C24 C25 C26 C27 0.8(3) . . . . ?
C24 C38 C39 C40 169.62(19) . . . . ?
C24 C38 C46 N5 17.3(3) . . . . ?
C24 C38 C46 C42 -163.52(18) . . . . ?
C25 C24 C38 C39 -35.4(3) . . . . ?
C25 C24 C38 C46 137.1(2) . . . . ?
C25 C26 C27 C28 1.9(3) . . . . ?
C26 C27 C28 N4 -2.9(3) . . . . ?
C26 C27 C28 C29 178.1(2) . . . . ?
C27 C28 C29 C30 -31.8(3) . . . . ?
C27 C28 C29 C37 140.7(2) . . . . ?
C28 N4 C24 C25 1.7(3) . . . . ?
C28 N4 C24 C38 -179.75(17) . . . . ?
C28 C29 C30 C31 167.83(19) . . . . ?
C28 C29 C37 N3 20.1(3) . . . . ?
C28 C29 C37 C33 -161.25(19) . . . . ?
C29 C30 C31 C32 -3.5(3) . . . . ?
C30 C29 C37 N3 -167.31(18) . . . . ?
C30 C29 C37 C33 11.4(3) . . . . ?
C30 C31 C32 C33 6.1(3) . . . . ?
C31 C32 C33 C34 179.9(2) . . . . ?
C31 C32 C33 C37 0.2(3) . . . . ?
C32 C33 C34 C35 -178.1(2) . . . . ?
C32 C33 C37 N3 169.60(19) . . . . ?
C32 C33 C37 C29 -9.1(3) . . . . ?
C33 C34 C35 C36 5.8(3) . . . . ?
C34 C33 C37 N3 -10.1(3) . . . . ?
C34 C33 C37 C29 171.22(18) . . . . ?
C34 C35 C36 N3 -5.4(3) . . . . ?
C36 N3 C37 C29 -170.51(18) . . . . ?
C36 N3 C37 C33 10.8(3) . . . . ?
C37 N3 C36 C35 -3.0(3) . . . . ?
C37 C29 C30 C31 -5.2(3) . . . . ?
C37 C33 C34 C35 1.6(3) . . . . ?
C38 C24 C25 C26 178.67(19) . . . . ?
C38 C39 C40 C41 -3.8(3) . . . . ?
C39 C38 C46 N5 -170.22(18) . . . . ?
C39 C38 C46 C42 9.0(3) . . . . ?
C39 C40 C41 C42 5.0(3) . . . . ?
C40 C41 C42 C43 179.9(2) . . . . ?
C40 C41 C42 C46 0.8(3) . . . . ?
C41 C42 C43 C44 -177.9(2) . . . . ?
C41 C42 C46 N5 171.30(19) . . . . ?
C41 C42 C46 C38 -7.9(3) . . . . ?
C42 C43 C44 C45 3.9(3) . . . . ?
C43 C42 C46 N5 -7.9(3) . . . . ?
C43 C42 C46 C38 172.99(19) . . . . ?
C43 C44 C45 N5 -2.8(3) . . . . ?
C45 N5 C46 C38 -171.89(18) . . . . ?
C45 N5 C46 C42 9.0(3) . . . . ?
C46 N5 C45 C44 -3.6(3) . . . . ?
C46 C38 C39 C40 -3.3(3) . . . . ?
C46 C42 C43 C44 1.3(3) . . . . ?
